data_2010388
loop_
_publ_author_name
'Wong, W.-T.'
'Wong, W.-Y.'

_publ_section_title
;
 Triruthenium Alkylidyne Cluster Complexes
 [H~2~Ru~3~(CO)~9~(\m~3~-C<i>X</i>)] (<i>X</i> = Pyridine,
 4-Ethylpyridine)
;
_journal_issue 1
_journal_name_full 'Acta Crystallographica Section C'
_journal_page_first 57
_journal_page_last 60
_journal_paper_doi 10.1107/S010827019400555X
_journal_volume 51
_journal_year 1995
_chemical_formula_moiety 'C17 H11 N1 O9 Ru3'
_chemical_formula_sum 'C17 H11 N O9 Ru3'
_chemical_formula_weight 676.49
_symmetry_cell_setting orthorhombic
_symmetry_space_group_name_Hall 'P 2ac 2ab'
_symmetry_space_group_name_H-M 'P 21 21 21'
_atom_type_scat_source IntTabIV
_cell_angle_alpha 90.
_cell_angle_beta 90.
_cell_angle_gamma 90.
_cell_formula_units_Z 4
_cell_length_a 10.971(2)
_cell_length_b 11.034(2)
_cell_length_c 18.100(5)
_cell_measurement_reflns_used 25
_cell_measurement_temperature 293
_cell_measurement_theta_max 13
_cell_measurement_theta_min 11
_cell_volume 2191.1(8)
_diffrn_measurement_device 'Enraf-Nonius CAD-4'
_diffrn_measurement_method \w-2\q
_diffrn_radiation_type MoK\a
_diffrn_radiation_wavelength 0.71073
_diffrn_reflns_limit_h_max 13
_diffrn_reflns_limit_h_min 0
_diffrn_reflns_limit_k_max 13
_diffrn_reflns_limit_k_min 0
_diffrn_reflns_limit_l_max 21
_diffrn_reflns_limit_l_min 0
_diffrn_reflns_number 2221
_diffrn_reflns_theta_max 25
_diffrn_standards_decay_% <3
_diffrn_standards_interval_time 120
_diffrn_standards_number 3
_exptl_absorpt_coefficient_mu 2.05
_exptl_absorpt_correction_T_max 0.999
_exptl_absorpt_correction_T_min 0.895
_exptl_absorpt_correction_type empirical
_exptl_crystal_colour orange
_exptl_crystal_density_diffrn 2.051
_exptl_crystal_description block
_exptl_crystal_size_max 0.32
_exptl_crystal_size_mid 0.22
_exptl_crystal_size_min 0.20
_refine_diff_density_max 0.372
_refine_diff_density_min -0.705
_refine_ls_goodness_of_fit_obs 1.394
_refine_ls_hydrogen_treatment noref
_refine_ls_number_parameters 271
_refine_ls_number_reflns 2046
_refine_ls_R_factor_obs 0.028
_refine_ls_shift/esd_max 0.01
_refine_ls_structure_factor_coef F
_refine_ls_weighting_details 'w = 4F~o~^2^/[\s^2^(F~o~^2^) + (0.04F~o~^2^)^2^]'
_refine_ls_weighting_scheme calc
_refine_ls_wR_factor_obs 0.040
_reflns_number_observed 2046
_reflns_number_total 2221
_reflns_observed_criterion F~o~>3\s(F~o~)
_cod_data_source_file mu1090.cif
_cod_data_source_block mu1090_structure_2_of_2
_cod_depositor_comments
;
 Adding the _atom_site_type_symbol data item.

 Antanas Vaitkus,
 2017-01-16

The following automatic conversions were performed:

'_refine_ls_weighting_scheme' value '4F~o~^2^/[\s^2^(F~o~^2^) +
(0.04F~o~^2^)^2^]' was changed to 'calc'. New tag
'_refine_ls_weighting_details' was created. The value of the new tag
was set to 'w = 4F~o~^2^/[\s^2^(F~o~^2^) + (0.04F~o~^2^)^2^]'.

Automatic conversion script
Id: cif_fix_values 3143 2015-03-26 13:38:13Z robertas 
;
_cod_original_cell_volume 2191.0(14)
_cod_original_formula_sum 'C17 H11 N1 O9 Ru3'
_cod_database_code 2010388

loop_
_atom_site_label
_atom_site_type_symbol
_atom_site_fract_x
_atom_site_fract_y
_atom_site_fract_z
Ru1 Ru .46060(5) .10649(4) .01346(3)
Ru2 Ru .51780(5) -.14357(4) .01192(3)
Ru3 Ru .35897(5) -.03952(5) .11844(3)
O11 O .2242(5) .1436(5) -.0758(4)
O12 O .6472(5) .2137(5) -.0903(3)
O13 O .4423(6) .3338(5) .1077(3)
O21 O .3920(7) -.2921(5) -.1087(3)
O22 O .6052(9) -.3539(5) .1065(3)
O23 O .7658(6) -.0990(6) -.0580(4)
O31 O .0981(5) -.0095(6) .0612(4)
O32 O .3460(9) -.2397(6) .2361(4)
O33 O .3354(8) .1612(6) .2315(3)
N1 N .6455(5) .0084(5) .1384(3)
C1 C .5378(7) -.0062(5) .0921(3)
C2 C .6499(7) -.0434(7) .2050(4)
C3 C .7530(10) -.0316(7) .2479(4)
C4 C .8542(8) .0341(7) .2241(4)
C5 C .8469(7) .0842(7) .1547(4)
C6 C .7427(7) .0729(6) .1142(4)
C7 C .9640(10) .0500(10) .2727(5)
C8 C 1.0490(10) -.056(2) .2694(6)
C11 C .3127(7) .1336(6) -.0435(4)
C12 C .5825(7) .1724(6) -.0517(4)
C13 C .4503(7) .2484(7) .0738(4)
C21 C .4404(7) -.2409(6) -.0665(4)
C22 C .5750(9) -.2752(6) .0718(4)
C23 C .6713(7) -.1211(6) -.0332(4)
C31 C .1897(7) -.0263(7) .0835(5)
C32 C .3525(9) -.1655(8) .1920(5)
C33 C .3433(8) .0856(8) .1890(4)
H2 H .5806 -.0898 .2229
H3 H .7549 -.0717 .2961
H5 H .9159 .1276 .1340
H6 H .7381 .1124 .0661
H7A H .9381 .0621 .3234
H7B H 1.0077 .1210 .2580
H8A H 1.1171 -.0440 .3018
H8B H 1.0064 -.1277 .2865
H8C H 1.0761 -.0688 .2212
HA H .4864 -.0214 -.0477
HB H .3811 -.1720 .0592

loop_
_geom_angle_atom_site_label_1
_geom_angle_atom_site_label_2
_geom_angle_atom_site_label_3
_geom_angle
_geom_angle_publ_flag
Ru2 Ru1 Ru3 61.44(2) yes
Ru1 Ru2 Ru3 57.54(2) yes
Ru1 Ru3 Ru2 61.02(2) yes
Ru1 C1 Ru2 85.3(2) yes
Ru1 C1 Ru3 82.9(3) yes
Ru2 C1 Ru3 86.1(3) yes
C1 N1 C2 120.0(6) yes
C1 N1 C6 120.7(5) yes
C2 N1 C6 119.3(6) yes
C4 C7 C8 112.6(9) yes
Ru1 HA Ru2 104.2 yes
Ru2 HB Ru3 104.0 yes
Ru2 Ru1 C1 48.0(2) no
Ru2 Ru1 C11 109.2(3) no
Ru2 Ru1 C12 102.0(2) no
Ru2 Ru1 C13 144.9(2) no
Ru3 Ru1 C1 48.3(2) no
Ru3 Ru1 C11 96.8(2) no
Ru3 Ru1 C12 158.9(3) no
Ru3 Ru1 C13 93.6(2) no
C1 Ru1 C11 142.9(3) no
C1 Ru1 C12 111.3(3) no
C1 Ru1 C13 97.1(3) no
C11 Ru1 C12 101.3(3) no
C11 Ru1 C13 97.3(3) no
C12 Ru1 C13 94.7(3) no
Ru1 Ru2 C1 46.8(2) no
Ru1 Ru2 C21 116.3(3) no
Ru1 Ru2 C22 143.7(2) no
Ru1 Ru2 C23 94.2(3) no
Ru3 Ru2 C1 46.2(2) no
Ru3 Ru2 C21 116.4(2) no
Ru3 Ru2 C22 97.1(2) no
Ru3 Ru2 C23 142.0(2) no
C1 Ru2 C21 158.6(3) no
C1 Ru2 C22 97.0(3) no
C1 Ru2 C23 96.4(3) no
C21 Ru2 C22 97.7(3) no
C21 Ru2 C23 98.4(3) no
C22 Ru2 C23 93.0(4) no
Ru1 Ru3 C1 48.9(2) no
Ru1 Ru3 C31 96.8(2) no
Ru1 Ru3 C32 157.3(3) no
Ru1 Ru3 C33 94.4(2) no
Ru2 Ru3 C1 47.8(2) no
Ru2 Ru3 C31 113.0(2) no
Ru2 Ru3 C32 101.6(3) no
Ru2 Ru3 C33 144.2(3) no
C1 Ru3 C31 144.6(3) no
C1 Ru3 C32 109.0(3) no
C1 Ru3 C33 96.6(3) no
C31 Ru3 C32 103.9(4) no
C31 Ru3 C33 94.4(3) no
C32 Ru3 C33 93.3(4) no
Ru1 C1 N1 131.3(4) no
Ru2 C1 N1 124.0(4) no
Ru3 C1 N1 131.4(4) no
N1 C2 C3 119.8(7) no
C2 C3 C4 121.9(8) no
C3 C4 C5 116.4(7) no
C3 C4 C7 121.4(8) no
C5 C4 C7 122.2(8) no
C4 C5 C6 120.3(7) no
N1 C6 C5 122.2(6) no
Ru1 C11 O11 176.4(6) no
Ru1 C12 O12 176.2(6) no
Ru1 C13 O13 177.9(7) no
Ru2 C21 O21 176.3(7) no
Ru2 C22 O22 177.9(9) no
Ru2 C23 O23 174.7(6) no
Ru3 C31 O31 173.8(7) no
Ru3 C32 O32 178.4(9) no
Ru3 C33 O33 179.1(8) no

loop_
_geom_bond_atom_site_label_1
_geom_bond_atom_site_label_2
_geom_bond_distance
_geom_bond_publ_flag
Ru1 Ru2 2.8297(7) yes
Ru1 Ru3 2.7291(8) yes
Ru2 Ru3 2.8409(8) yes
Ru1 C1 2.071(6) yes
Ru2 C1 2.109(7) yes
Ru3 C1 2.052(7) yes
N1 C1 1.458(9) yes
N1 C2 1.335(9) yes
N1 C6 1.350(10) yes
C2 C3 1.380(10) yes
C3 C4 1.390(10) yes
C4 C5 1.37(2) yes
C4 C7 1.510(10) yes
C5 C6 1.36(2) yes
C7 C8 1.50(2) yes
Ru1 HA 1.82 yes
Ru2 HA 1.76 yes
Ru2 HB 1.76 yes
Ru3 HB 1.83 yes
Ru1 C11 1.945(7) no
Ru1 C12 1.926(7) no
Ru1 C13 1.912(7) no
Ru2 C21 1.972(7) no
Ru2 C22 1.918(7) no
Ru2 C23 1.888(7) no
Ru3 C31 1.967(8) no
Ru3 C32 1.927(9) no
Ru3 C33 1.888(8) no
O11 C11 1.139(9) no
O12 C12 1.094(9) no
O13 C13 1.129(9) no
O21 C21 1.089(9) no
O22 C22 1.120(10) no
O23 C23 1.160(10) no
O31 C31 1.100(10) no
O32 C32 1.14(2) no
O33 C33 1.14(2) no
